data_1548601
loop_
_publ_author_name
'Auerhammer, Dominic'
'Arrowsmith, Merle'
'Dewhurst, Rian D.'
'Kupfer, Thomas'
'B\"ohnke, Julian'
'Braunschweig, Holger'

_publ_section_title
;
 Closely related yet different: a borylene and its dimer are
 non-interconvertible but connected through reactivity.
;
_journal_issue 8
_journal_name_full 'Chemical science'
_journal_page_first 2252
_journal_page_last 2260
_journal_paper_doi 10.1039/c7sc04789d
_journal_volume 9
_journal_year 2018
_chemical_formula_moiety 'C42 H62 B2 N4 S4, 3 (C4 H8 O)'
_chemical_formula_sum 'C54 H86 B2 N4 O3 S4'
_chemical_formula_weight 989.12
_chemical_properties_physical Air-sensitive,Moisture-sensitive
_space_group_crystal_system orthorhombic
_space_group_IT_number 61
_space_group_name_Hall '-P 2ac 2ab'
_space_group_name_H-M_alt 'P b c a'
_symmetry_space_group_name_Hall '-P 2ac 2ab'
_symmetry_space_group_name_H-M 'P b c a'
_atom_sites_solution_hydrogens geom
_audit_creation_method SHELXL-2014/7
_audit_update_record
;
2017-10-27 deposited with the CCDC.
2018-01-04 downloaded from the CCDC.
;
_cell_angle_alpha 90
_cell_angle_beta 90
_cell_angle_gamma 90
_cell_formula_units_Z 8
_cell_length_a 16.39(3)
_cell_length_b 17.61(3)
_cell_length_c 38.28(7)
_cell_measurement_reflns_used 241
_cell_measurement_temperature 100(2)
_cell_measurement_theta_max 14.64
_cell_measurement_theta_min 2.55
_cell_volume 11049(3)
_computing_cell_refinement 'Saint+ ver. 7.68A (Bruker AXS)'
_computing_data_collection 'APEX2 ver. 2014.9 (Bruker AXS)'
_computing_data_reduction 'Saint+ ver. 7.68A (Bruker AXS)'
_computing_molecular_graphics 'ShelXLe (Huebschle et all, 2011)'
_computing_publication_material 'SHELXL-2014/6 (Sheldrick, 2014) '
_computing_structure_refinement 'SHELXL-2014/7 (Sheldrick, 2014)'
_computing_structure_solution 'SHELXT 2014/4 (Sheldrick, 2014)'
_diffrn_ambient_temperature 100(2)
_diffrn_measured_fraction_theta_full 0.996
_diffrn_measured_fraction_theta_max 0.996
_diffrn_measurement_device_type 'Bruker X8-APEX II'
_diffrn_measurement_method '\f and \w scans'
_diffrn_radiation_type MoK\a
_diffrn_radiation_wavelength 0.71073
_diffrn_reflns_av_R_equivalents 0.9489
_diffrn_reflns_av_unetI/netI 0.8518
_diffrn_reflns_Laue_measured_fraction_full 0.996
_diffrn_reflns_Laue_measured_fraction_max 0.996
_diffrn_reflns_limit_h_max 18
_diffrn_reflns_limit_h_min -18
_diffrn_reflns_limit_k_max 20
_diffrn_reflns_limit_k_min -19
_diffrn_reflns_limit_l_max 44
_diffrn_reflns_limit_l_min -45
_diffrn_reflns_number 52737
_diffrn_reflns_point_group_measured_fraction_full 0.996
_diffrn_reflns_point_group_measured_fraction_max 0.996
_diffrn_reflns_theta_full 24.713
_diffrn_reflns_theta_max 24.713
_diffrn_reflns_theta_min 1.636
_diffrn_source 'rotating-anode X-ray tube or sealed X-ray tube'
_exptl_absorpt_coefficient_mu 0.217
_exptl_absorpt_correction_T_max 0.958
_exptl_absorpt_correction_T_min 0.561
_exptl_absorpt_correction_type multi-scan
_exptl_absorpt_process_details 'twinabs 2014/4 (Bruker 2014)'
_exptl_crystal_colour yellow
_exptl_crystal_density_diffrn 1.189
_exptl_crystal_description needle
_exptl_crystal_F_000 4288
_exptl_crystal_size_max 0.320
_exptl_crystal_size_mid 0.041
_exptl_crystal_size_min 0.023
_refine_diff_density_max 0.860
_refine_diff_density_min -0.533
_refine_diff_density_rms 0.135
_refine_ls_extinction_coef 0.0135(15)
_refine_ls_extinction_expression Fc^*^=kFc[1+0.001xFc^2^\l^3^/sin(2\q)]^-1/4^
_refine_ls_extinction_method 'SHELXL-2014/7 (Sheldrick 2014'
_refine_ls_goodness_of_fit_ref 1.036
_refine_ls_hydrogen_treatment constr
_refine_ls_matrix_type full
_refine_ls_number_parameters 621
_refine_ls_number_reflns 9390
_refine_ls_number_restraints 444
_refine_ls_restrained_S_all 1.016
_refine_ls_R_factor_all 0.4879
_refine_ls_R_factor_gt 0.2150
_refine_ls_shift/su_max 0.000
_refine_ls_shift/su_mean 0.000
_refine_ls_structure_factor_coef Fsqd
_refine_ls_weighting_details 'w=1/[\s^2^(Fo^2^)+(0.2000P)^2^] where P=(Fo^2^+2Fc^2^)/3'
_refine_ls_weighting_scheme calc
_refine_ls_wR_factor_gt 0.4095
_refine_ls_wR_factor_ref 0.5370
_reflns_Friedel_coverage 0.000
_reflns_number_gt 2177
_reflns_number_total 9390
_reflns_threshold_expression 'I > 2\s(I)'
_cod_data_source_file c7sc04789d2.cif
_cod_data_source_block OrthoP_a
_cod_depositor_comments 'Adding full bibliography for 1548594--1548603.cif.'
_cod_original_cell_volume 11049(34)
_cod_database_code 1548601
_shelx_shelxl_version_number 2014/7
_shelx_space_group_comment
;
The symmetry employed for this shelxl refinement is uniquely defined
by the following loop, which should always be used as a source of
symmetry information in preference to the above space-group names.
They are only intended as comments.
;
_shelx_estimated_absorpt_t_min 0.934
_shelx_estimated_absorpt_t_max 0.995
_exptl_absorpt_special_details
;The crystal was immersed in a film of perfluoropolyether oil, 
mounted on a a glass fiber and transferred to stream of cold nitrogen.
;

loop_
_space_group_symop_operation_xyz
'x, y, z'
'-x+1/2, -y, z+1/2'
'x+1/2, -y+1/2, -z'
'-x, y+1/2, -z+1/2'
'-x, -y, -z'
'x-1/2, y, -z-1/2'
'-x-1/2, y-1/2, z'
'x, -y-1/2, z-1/2'

loop_
_atom_site_label
_atom_site_type_symbol
_atom_site_fract_x
_atom_site_fract_y
_atom_site_fract_z
_atom_site_U_iso_or_equiv
_atom_site_adp_type
_atom_site_occupancy
_atom_site_site_symmetry_order
_atom_site_calc_flag
_atom_site_refinement_flags_posn
_atom_site_refinement_flags_adp
_atom_site_disorder_assembly
_atom_site_disorder_group
B1_4 B 0.6179(15) 0.6857(13) 0.4536(7) 0.0315(17) Uani 1 1 d . U . .
B2_4 B 0.6707(15) 0.5833(14) 0.3735(6) 0.0328(17) Uani 1 1 d . U . .
S1_4 S 0.5634(3) 0.7033(3) 0.40778(15) 0.0318(14) Uani 1 1 d . U . .
S2_4 S 0.5568(4) 0.5987(3) 0.38497(14) 0.0336(15) Uani 1 1 d . U . .
S3_4 S 0.7391(3) 0.5844(3) 0.41497(15) 0.0322(14) Uani 1 1 d . U . .
S4_4 S 0.6600(3) 0.5853(3) 0.45647(15) 0.0340(15) Uani 1 1 d . U . .
N1_4 N 0.5316(10) 0.7668(9) 0.4969(4) 0.029(2) Uani 1 1 d . U . .
N2_4 N 0.7525(11) 0.7788(9) 0.4511(4) 0.032(4) Uani 1 1 d . U . .
N3_4 N 0.7316(10) 0.4853(9) 0.3287(4) 0.034(2) Uani 1 1 d . U . .
N4_4 N 0.7148(10) 0.7089(9) 0.3351(4) 0.034(4) Uani 1 1 d . U . .
C1_4 C 0.5459(12) 0.7042(12) 0.4803(5) 0.0302(19) Uani 1 1 d . U . .
C2_4 C 0.4491(12) 0.7728(11) 0.5158(5) 0.030(2) Uani 1 1 d . U . .
C3_4 C 0.4032(12) 0.8431(11) 0.5036(5) 0.031(4) Uani 1 1 d . U . .
H3A_4 H 0.3495 0.8448 0.5149 0.047 Uiso 1 1 calc R U . .
H3B_4 H 0.3963 0.8412 0.4782 0.047 Uiso 1 1 calc R U . .
H3C_4 H 0.4342 0.8887 0.5100 0.047 Uiso 1 1 calc R U . .
C4_4 C 0.4592(12) 0.7786(11) 0.5554(5) 0.028(4) Uani 1 1 d . U . .
H4A_4 H 0.4090 0.7989 0.5657 0.042 Uiso 1 1 calc R U . .
H4B_4 H 0.5049 0.8124 0.5608 0.042 Uiso 1 1 calc R U . .
H4C_4 H 0.4701 0.7280 0.5650 0.042 Uiso 1 1 calc R U . .
C5_4 C 0.4072(12) 0.7036(11) 0.5012(5) 0.030(2) Uani 1 1 d . U . .
H5A_4 H 0.3712 0.7179 0.4815 0.036 Uiso 1 1 calc R U . .
H5B_4 H 0.3736 0.6788 0.5195 0.036 Uiso 1 1 calc R U . .
C6_4 C 0.4765(12) 0.6482(11) 0.4884(6) 0.031(2) Uani 1 1 d . U . .
C7_4 C 0.5099(13) 0.5952(12) 0.5179(5) 0.037(4) Uani 1 1 d . U . .
H7A_4 H 0.4645 0.5674 0.5286 0.055 Uiso 1 1 calc R U . .
H7B_4 H 0.5373 0.6259 0.5358 0.055 Uiso 1 1 calc R U . .
H7C_4 H 0.5488 0.5590 0.5079 0.055 Uiso 1 1 calc R U . .
C8_4 C 0.4417(12) 0.5968(11) 0.4592(5) 0.032(4) Uani 1 1 d . U . .
H8A_4 H 0.3949 0.5683 0.4682 0.048 Uiso 1 1 calc R U . .
H8B_4 H 0.4840 0.5612 0.4514 0.048 Uiso 1 1 calc R U . .
H8C_4 H 0.4244 0.6283 0.4394 0.048 Uiso 1 1 calc R U . .
C9_4 C 0.5922(12) 0.8292(11) 0.5000(5) 0.030(2) Uani 1 1 d . U . .
C10_4 C 0.6468(13) 0.8239(11) 0.5294(5) 0.031(2) Uani 1 1 d . U . .
C11_4 C 0.6545(13) 0.7564(11) 0.5534(5) 0.032(3) Uani 1 1 d . U . .
H11_4 H 0.6054 0.7241 0.5491 0.038 Uiso 1 1 calc R U . .
C12_4 C 0.7273(12) 0.7066(12) 0.5472(5) 0.035(4) Uani 1 1 d . U . .
H12A_4 H 0.7158 0.6553 0.5557 0.053 Uiso 1 1 calc R U . .
H12B_4 H 0.7746 0.7273 0.5597 0.053 Uiso 1 1 calc R U . .
H12C_4 H 0.7392 0.7048 0.5221 0.053 Uiso 1 1 calc R U . .
C13_4 C 0.6515(13) 0.7793(12) 0.5928(5) 0.038(4) Uani 1 1 d . U . .
H13A_4 H 0.6654 0.7352 0.6072 0.058 Uiso 1 1 calc R U . .
H13B_4 H 0.5964 0.7968 0.5987 0.058 Uiso 1 1 calc R U . .
H13C_4 H 0.6907 0.8202 0.5971 0.058 Uiso 1 1 calc R U . .
C14_4 C 0.7026(13) 0.8813(11) 0.5331(5) 0.030(2) Uani 1 1 d . U . .
H14_4 H 0.7399 0.8792 0.5521 0.036 Uiso 1 1 calc R U . .
C15_4 C 0.7070(12) 0.9425(12) 0.5102(5) 0.031(3) Uani 1 1 d . U . .
H15_4 H 0.7474 0.9806 0.5133 0.037 Uiso 1 1 calc R U . .
C16_4 C 0.6514(12) 0.9478(11) 0.4825(5) 0.031(2) Uani 1 1 d . U . .
H16_4 H 0.6537 0.9899 0.4670 0.037 Uiso 1 1 calc R U . .
C17_4 C 0.5916(12) 0.8902(11) 0.4774(5) 0.030(2) Uani 1 1 d . U . .
C18_4 C 0.5441(12) 0.8953(11) 0.4461(5) 0.031(3) Uani 1 1 d . U . .
H18_4 H 0.5066 0.8505 0.4457 0.037 Uiso 1 1 calc R U . .
C19_4 C 0.4895(12) 0.9685(11) 0.4443(5) 0.029(4) Uani 1 1 d . U . .
H19A_4 H 0.4592 0.9690 0.4223 0.043 Uiso 1 1 calc R U . .
H19B_4 H 0.5242 1.0137 0.4457 0.043 Uiso 1 1 calc R U . .
H19C_4 H 0.4510 0.9684 0.4639 0.043 Uiso 1 1 calc R U . .
C20_4 C 0.5921(12) 0.8945(11) 0.4118(5) 0.035(4) Uani 1 1 d . U . .
H20A_4 H 0.5552 0.8828 0.3924 0.053 Uiso 1 1 calc R U . .
H20B_4 H 0.6350 0.8558 0.4131 0.053 Uiso 1 1 calc R U . .
H20C_4 H 0.6170 0.9444 0.4080 0.053 Uiso 1 1 calc R U . .
C21_4 C 0.6937(13) 0.7440(11) 0.4525(6) 0.031(3) Uani 1 1 d . U . .
C31_4 C 0.6853(13) 0.5025(11) 0.3555(6) 0.032(2) Uani 1 1 d . U . .
C32_4 C 0.7447(13) 0.4005(11) 0.3223(5) 0.033(2) Uani 1 1 d . U . .
C33_4 C 0.7078(13) 0.3741(11) 0.2884(5) 0.032(4) Uani 1 1 d . U . .
H33A_4 H 0.7178 0.3196 0.2855 0.047 Uiso 1 1 calc R U . .
H33B_4 H 0.7328 0.4018 0.2689 0.047 Uiso 1 1 calc R U . .
H33C_4 H 0.6489 0.3837 0.2886 0.047 Uiso 1 1 calc R U . .
C34_4 C 0.8359(12) 0.3825(10) 0.3191(5) 0.029(4) Uani 1 1 d . U . .
H34A_4 H 0.8451 0.3286 0.3242 0.044 Uiso 1 1 calc R U . .
H34B_4 H 0.8666 0.4137 0.3357 0.044 Uiso 1 1 calc R U . .
H34C_4 H 0.8543 0.3936 0.2952 0.044 Uiso 1 1 calc R U . .
C35_4 C 0.7100(13) 0.3633(11) 0.3541(5) 0.033(2) Uani 1 1 d . U . .
H35A_4 H 0.7535 0.3511 0.3711 0.039 Uiso 1 1 calc R U . .
H35B_4 H 0.6806 0.3161 0.3479 0.039 Uiso 1 1 calc R U . .
C36_4 C 0.6491(13) 0.4254(11) 0.3694(5) 0.031(2) Uani 1 1 d . U . .
C37_4 C 0.6403(12) 0.4193(11) 0.4068(5) 0.032(4) Uani 1 1 d . U . .
H37A_4 H 0.6221 0.3680 0.4129 0.048 Uiso 1 1 calc R U . .
H37B_4 H 0.6000 0.4564 0.4149 0.048 Uiso 1 1 calc R U . .
H37C_4 H 0.6930 0.4295 0.4180 0.048 Uiso 1 1 calc R U . .
C38_4 C 0.5630(11) 0.4176(10) 0.3517(5) 0.027(4) Uani 1 1 d . U . .
H38A_4 H 0.5353 0.3725 0.3608 0.041 Uiso 1 1 calc R U . .
H38B_4 H 0.5698 0.4127 0.3263 0.041 Uiso 1 1 calc R U . .
H38C_4 H 0.5303 0.4628 0.3568 0.041 Uiso 1 1 calc R U . .
C39_4 C 0.7663(14) 0.5414(12) 0.3059(6) 0.037(2) Uani 1 1 d . U . .
C40_4 C 0.8447(14) 0.5702(12) 0.3124(6) 0.039(2) Uani 1 1 d . U . .
C41_4 C 0.8931(14) 0.5549(12) 0.3442(6) 0.039(3) Uani 1 1 d . U . .
H41_4 H 0.8628 0.5191 0.3598 0.047 Uiso 1 1 calc R U . .
C42_4 C 0.9080(14) 0.6332(12) 0.3638(6) 0.044(4) Uani 1 1 d . U . .
H42A_4 H 0.9146 0.6239 0.3888 0.065 Uiso 1 1 calc R U . .
H42B_4 H 0.8611 0.6667 0.3600 0.065 Uiso 1 1 calc R U . .
H42C_4 H 0.9574 0.6573 0.3545 0.065 Uiso 1 1 calc R U . .
C43_4 C 0.9756(13) 0.5240(12) 0.3363(6) 0.041(4) Uani 1 1 d . U . .
H43A_4 H 1.0108 0.5298 0.3569 0.061 Uiso 1 1 calc R U . .
H43B_4 H 0.9993 0.5519 0.3166 0.061 Uiso 1 1 calc R U . .
H43C_4 H 0.9712 0.4701 0.3303 0.061 Uiso 1 1 calc R U . .
C44_4 C 0.8774(15) 0.6216(12) 0.2871(6) 0.040(3) Uani 1 1 d . U . .
H44_4 H 0.9305 0.6424 0.2898 0.048 Uiso 1 1 calc R U . .
C45_4 C 0.8288(14) 0.6405(12) 0.2582(6) 0.041(3) Uani 1 1 d . U . .
H45_4 H 0.8522 0.6714 0.2405 0.049 Uiso 1 1 calc R U . .
C46_4 C 0.6166(14) 0.5130(12) 0.2355(5) 0.047(4) Uani 1 1 d . U . .
H46A_4 H 0.5585 0.5029 0.2317 0.071 Uiso 1 1 calc R U . .
H46B_4 H 0.6478 0.4663 0.2318 0.071 Uiso 1 1 calc R U . .
H46C_4 H 0.6351 0.5519 0.2190 0.071 Uiso 1 1 calc R U . .
C47_4 C 0.7202(14) 0.5628(12) 0.2777(6) 0.040(2) Uani 1 1 d . U . .
C48_4 C 0.6294(14) 0.5404(12) 0.2718(6) 0.042(3) Uani 1 1 d . U . .
H48_4 H 0.6138 0.4994 0.2886 0.050 Uiso 1 1 calc R U . .
C49_4 C 0.7558(14) 0.6191(12) 0.2543(6) 0.041(3) Uani 1 1 d . U . .
H49_4 H 0.7239 0.6398 0.2359 0.050 Uiso 1 1 calc R U . .
C50_4 C 0.5753(13) 0.6111(12) 0.2783(6) 0.044(4) Uani 1 1 d . U . .
H50A_4 H 0.5851 0.6304 0.3019 0.066 Uiso 1 1 calc R U . .
H50B_4 H 0.5177 0.5971 0.2758 0.066 Uiso 1 1 calc R U . .
H50C_4 H 0.5888 0.6506 0.2612 0.066 Uiso 1 1 calc R U . .
C51_4 C 0.6944(13) 0.6529(12) 0.3495(6) 0.034(3) Uani 1 1 d . U . .
O1_1 O 0.3290(14) 0.5485(13) 0.3725(7) 0.144(7) Uani 1 1 d D U A 1
C60_1 C 0.2493(19) 0.5380(18) 0.3564(10) 0.144(7) Uani 1 1 d D U A 1
H60A_1 H 0.2554 0.5397 0.3307 0.172 Uiso 1 1 calc R U A 1
H60B_1 H 0.2130 0.5803 0.3634 0.172 Uiso 1 1 calc R U A 1
C61_1 C 0.2115(18) 0.4658(19) 0.3663(10) 0.144(7) Uani 1 1 d D U A 1
H61A_1 H 0.1700 0.4726 0.3849 0.172 Uiso 1 1 calc R U A 1
H61B_1 H 0.1865 0.4399 0.3460 0.172 Uiso 1 1 calc R U A 1
C62_1 C 0.283(2) 0.4253(16) 0.3790(10) 0.143(7) Uani 1 1 d D U A 1
H62A_1 H 0.2660 0.3866 0.3964 0.172 Uiso 1 1 calc R U A 1
H62B_1 H 0.3106 0.3994 0.3595 0.172 Uiso 1 1 calc R U A 1
C63_1 C 0.334(2) 0.4773(18) 0.3941(9) 0.143(7) Uani 1 1 d D U A 1
H63A_1 H 0.3901 0.4577 0.3946 0.172 Uiso 1 1 calc R U A 1
H63B_1 H 0.3162 0.4878 0.4184 0.172 Uiso 1 1 calc R U A 1
O1_2 O 0.3318(13) 0.8013(15) 0.3027(6) 0.133(6) Uani 1 1 d D U B 2
C60_2 C 0.3171(17) 0.751(2) 0.3316(8) 0.134(6) Uani 1 1 d D U B 2
H60A_2 H 0.3104 0.6981 0.3228 0.161 Uiso 1 1 calc R U B 2
H60B_2 H 0.2659 0.7653 0.3436 0.161 Uiso 1 1 calc R U B 2
C61_2 C 0.3849(19) 0.753(2) 0.3565(7) 0.135(6) Uani 1 1 d D U B 2
H61A_2 H 0.3746 0.7899 0.3755 0.161 Uiso 1 1 calc R U B 2
H61B_2 H 0.3958 0.7024 0.3667 0.161 Uiso 1 1 calc R U B 2
C62_2 C 0.4505(17) 0.777(2) 0.3341(9) 0.135(6) Uani 1 1 d D U B 2
H62A_2 H 0.4839 0.8157 0.3465 0.162 Uiso 1 1 calc R U B 2
H62B_2 H 0.4860 0.7334 0.3286 0.162 Uiso 1 1 calc R U B 2
C63_2 C 0.4219(17) 0.808(2) 0.3039(8) 0.134(6) Uani 1 1 d D U B 2
H63A_2 H 0.4459 0.7804 0.2838 0.161 Uiso 1 1 calc R U B 2
H63B_2 H 0.4380 0.8616 0.3024 0.161 Uiso 1 1 calc R U B 2
O1_3 O 0.4004(15) 0.4285(11) 0.2796(6) 0.124(6) Uani 1 1 d D U . .
C60_3 C 0.3559(19) 0.3667(16) 0.2963(9) 0.125(6) Uani 1 1 d D U . .
H60A_3 H 0.2998 0.3661 0.2868 0.150 Uiso 1 1 calc R U . .
H60B_3 H 0.3517 0.3782 0.3216 0.150 Uiso 1 1 calc R U . .
C61_3 C 0.390(2) 0.2900(15) 0.2925(9) 0.126(6) Uani 1 1 d D U . .
H61A_3 H 0.3940 0.2634 0.3152 0.151 Uiso 1 1 calc R U . .
H61B_3 H 0.3587 0.2588 0.2759 0.151 Uiso 1 1 calc R U . .
C62_3 C 0.4686(19) 0.3083(15) 0.2792(9) 0.126(6) Uani 1 1 d D U . .
H62A_3 H 0.5104 0.2951 0.2968 0.151 Uiso 1 1 calc R U . .
H62B_3 H 0.4791 0.2774 0.2581 0.151 Uiso 1 1 calc R U . .
C63_3 C 0.4757(18) 0.3837(16) 0.2709(9) 0.125(6) Uani 1 1 d D U . .
H63A_3 H 0.4870 0.3885 0.2456 0.150 Uiso 1 1 calc R U . .
H63B_3 H 0.5227 0.4055 0.2837 0.150 Uiso 1 1 calc R U . .

loop_
_atom_site_aniso_label
_atom_site_aniso_U_11
_atom_site_aniso_U_22
_atom_site_aniso_U_33
_atom_site_aniso_U_23
_atom_site_aniso_U_13
_atom_site_aniso_U_12
B1_4 0.036(3) 0.018(3) 0.040(3) -0.005(3) 0.000(3) 0.003(3)
B2_4 0.042(3) 0.018(3) 0.039(3) -0.003(3) -0.002(3) 0.000(3)
S1_4 0.037(3) 0.016(3) 0.042(3) -0.003(2) 0.000(3) 0.004(2)
S2_4 0.042(3) 0.021(3) 0.037(3) -0.002(3) -0.004(3) -0.002(3)
S3_4 0.037(3) 0.023(3) 0.037(3) -0.006(3) 0.000(3) 0.003(3)
S4_4 0.039(3) 0.023(3) 0.040(3) -0.001(3) 0.001(3) 0.005(3)
N1_4 0.031(4) 0.020(4) 0.037(4) -0.008(3) 0.000(4) 0.000(3)
N2_4 0.039(7) 0.013(7) 0.045(7) -0.009(6) -0.003(7) 0.010(6)
N3_4 0.045(4) 0.016(4) 0.040(4) -0.001(3) 0.003(4) -0.001(3)
N4_4 0.049(7) 0.006(7) 0.046(8) 0.002(7) 0.001(7) -0.003(7)
C1_4 0.034(3) 0.020(3) 0.037(4) -0.007(3) -0.001(3) 0.000(3)
C2_4 0.031(4) 0.021(4) 0.037(4) -0.008(4) 0.002(4) 0.001(4)
C3_4 0.031(8) 0.023(7) 0.039(8) -0.013(7) 0.006(7) 0.004(7)
C4_4 0.029(7) 0.023(7) 0.033(8) -0.009(7) 0.003(7) 0.000(7)
C5_4 0.031(4) 0.021(4) 0.037(5) -0.008(4) 0.001(4) -0.001(4)
C6_4 0.034(4) 0.022(4) 0.037(4) -0.007(4) -0.001(4) -0.002(4)
C7_4 0.043(8) 0.028(8) 0.039(8) -0.007(7) 0.000(7) -0.006(7)
C8_4 0.035(7) 0.025(7) 0.035(8) -0.005(7) -0.002(7) -0.011(7)
C9_4 0.033(4) 0.021(4) 0.036(4) -0.010(4) -0.001(4) 0.000(4)
C10_4 0.034(4) 0.023(4) 0.037(4) -0.010(4) 0.000(4) -0.002(4)
C11_4 0.034(5) 0.025(5) 0.037(5) -0.009(5) 0.002(5) -0.003(5)
C12_4 0.037(8) 0.032(8) 0.037(8) -0.009(7) 0.007(8) -0.005(7)
C13_4 0.041(8) 0.035(8) 0.040(8) -0.002(7) 0.007(8) -0.008(7)
C14_4 0.034(5) 0.020(5) 0.037(5) -0.011(4) 0.000(5) 0.000(4)
C15_4 0.034(5) 0.020(5) 0.038(5) -0.011(5) 0.002(5) 0.001(5)
C16_4 0.035(5) 0.021(5) 0.037(5) -0.010(5) 0.002(5) 0.003(4)
C17_4 0.033(4) 0.020(4) 0.036(4) -0.010(4) -0.001(4) 0.003(4)
C18_4 0.034(5) 0.023(5) 0.037(5) -0.010(5) -0.002(5) 0.004(5)
C19_4 0.029(8) 0.022(8) 0.035(8) -0.009(7) 0.000(8) 0.002(7)
C20_4 0.035(8) 0.029(8) 0.041(8) -0.010(8) -0.008(8) 0.002(7)
C21_4 0.035(5) 0.017(5) 0.040(5) -0.005(4) 0.000(5) 0.006(4)
C31_4 0.043(4) 0.015(3) 0.039(4) -0.002(3) 0.000(3) 0.000(3)
C32_4 0.045(4) 0.014(4) 0.039(4) -0.001(4) 0.003(4) -0.001(4)
C33_4 0.043(8) 0.011(7) 0.041(8) -0.013(7) 0.007(7) 0.004(7)
C34_4 0.045(8) 0.011(7) 0.032(8) 0.007(7) 0.008(7) -0.002(7)
C35_4 0.045(5) 0.014(4) 0.040(5) -0.001(4) 0.001(4) -0.003(4)
C36_4 0.042(4) 0.012(4) 0.040(4) -0.002(4) -0.001(4) -0.001(4)
C37_4 0.040(7) 0.007(7) 0.049(8) -0.005(7) 0.004(8) 0.005(7)
C38_4 0.038(7) 0.006(7) 0.037(8) -0.007(7) -0.008(7) 0.007(7)
C39_4 0.048(4) 0.020(4) 0.042(4) -0.001(4) 0.003(4) -0.001(4)
C40_4 0.050(5) 0.024(4) 0.042(5) -0.002(4) 0.005(4) -0.001(4)
C41_4 0.049(5) 0.026(5) 0.042(5) -0.003(5) 0.006(5) 0.000(5)
C42_4 0.053(8) 0.038(8) 0.040(8) -0.002(8) 0.001(8) 0.003(8)
C43_4 0.051(8) 0.026(8) 0.046(8) -0.011(8) 0.007(8) 0.000(8)
C44_4 0.052(5) 0.025(5) 0.045(5) -0.001(5) 0.005(5) 0.000(5)
C45_4 0.053(5) 0.025(5) 0.045(5) 0.001(5) 0.004(5) -0.001(5)
C46_4 0.056(8) 0.034(8) 0.053(9) 0.006(8) -0.006(8) -0.002(8)
C47_4 0.052(5) 0.023(4) 0.045(5) 0.001(4) 0.002(4) -0.002(4)
C48_4 0.053(5) 0.026(5) 0.047(5) 0.002(5) -0.001(5) -0.002(5)
C49_4 0.054(5) 0.025(5) 0.045(5) 0.002(5) 0.002(5) -0.002(5)
C50_4 0.051(9) 0.029(8) 0.051(8) 0.005(8) -0.002(8) -0.005(8)
C51_4 0.044(5) 0.016(4) 0.042(5) -0.003(4) -0.002(4) 0.000(4)
O1_1 0.127(14) 0.111(14) 0.193(17) 0.048(12) -0.005(13) -0.047(11)
C60_1 0.127(14) 0.111(14) 0.193(17) 0.048(12) -0.005(13) -0.047(12)
C61_1 0.127(14) 0.111(14) 0.193(17) 0.048(12) -0.005(13) -0.047(12)
C62_1 0.127(14) 0.110(14) 0.192(17) 0.049(12) -0.005(13) -0.048(12)
C63_1 0.127(14) 0.110(14) 0.192(17) 0.048(12) -0.004(13) -0.048(12)
O1_2 0.098(11) 0.192(16) 0.109(13) 0.039(11) -0.034(11) -0.003(13)
C60_2 0.099(11) 0.193(16) 0.110(13) 0.039(11) -0.034(11) -0.003(13)
C61_2 0.099(11) 0.193(16) 0.111(13) 0.040(11) -0.034(11) -0.003(13)
C62_2 0.100(11) 0.194(16) 0.111(13) 0.041(11) -0.033(11) -0.002(13)
C63_2 0.099(11) 0.193(16) 0.110(13) 0.040(11) -0.034(11) -0.003(13)
O1_3 0.152(15) 0.091(12) 0.131(12) -0.043(11) 0.010(12) -0.043(11)
C60_3 0.154(15) 0.090(13) 0.132(12) -0.045(11) 0.011(12) -0.042(11)
C61_3 0.155(15) 0.090(13) 0.133(12) -0.048(11) 0.012(12) -0.043(11)
C62_3 0.155(15) 0.090(13) 0.132(12) -0.048(11) 0.011(12) -0.043(11)
C63_3 0.154(15) 0.090(13) 0.131(12) -0.046(11) 0.011(12) -0.043(11)

loop_
_atom_type_symbol
_atom_type_description
_atom_type_scat_dispersion_real
_atom_type_scat_dispersion_imag
_atom_type_scat_source
C C 0.0033 0.0016 'International Tables Vol C Tables 4.2.6.8 and 6.1.1.4'
H H 0.0000 0.0000 'International Tables Vol C Tables 4.2.6.8 and 6.1.1.4'
B B 0.0013 0.0007 'International Tables Vol C Tables 4.2.6.8 and 6.1.1.4'
N N 0.0061 0.0033 'International Tables Vol C Tables 4.2.6.8 and 6.1.1.4'
S S 0.1246 0.1234 'International Tables Vol C Tables 4.2.6.8 and 6.1.1.4'
O O 0.0106 0.0060 'International Tables Vol C Tables 4.2.6.8 and 6.1.1.4'

loop_
_geom_angle_atom_site_label_1
_geom_angle_atom_site_label_2
_geom_angle_atom_site_label_3
_geom_angle
C1_4 B1_4 C21_4 117.2(18)
C1_4 B1_4 S4_4 114.8(16)
C21_4 B1_4 S4_4 108.3(15)
C1_4 B1_4 S1_4 101.6(15)
C21_4 B1_4 S1_4 103.0(15)
S4_4 B1_4 S1_4 111.0(12)
C51_4 B2_4 C31_4 113.7(19)
C51_4 B2_4 S2_4 105.1(15)
C31_4 B2_4 S2_4 111.4(16)
C51_4 B2_4 S3_4 109.1(16)
C31_4 B2_4 S3_4 105.9(15)
S2_4 B2_4 S3_4 111.7(12)
B1_4 S1_4 S2_4 105.1(7)
B2_4 S2_4 S1_4 99.9(8)
B2_4 S3_4 S4_4 105.6(8)
B1_4 S4_4 S3_4 101.1(8)
C1_4 N1_4 C9_4 123.3(17)
C1_4 N1_4 C2_4 116.7(17)
C9_4 N1_4 C2_4 119.9(15)
C31_4 N3_4 C39_4 123.0(17)
C31_4 N3_4 C32_4 115.6(16)
C39_4 N3_4 C32_4 121.4(17)
N1_4 C1_4 C6_4 108.3(17)
N1_4 C1_4 B1_4 128.4(19)
C6_4 C1_4 B1_4 123.1(17)
C5_4 C2_4 C3_4 108.6(17)
C5_4 C2_4 C4_4 118.1(18)
C3_4 C2_4 C4_4 107.7(16)
C5_4 C2_4 N1_4 99.8(15)
C3_4 C2_4 N1_4 110.2(16)
C4_4 C2_4 N1_4 112.2(16)
C2_4 C3_4 H3A_4 109.5
C2_4 C3_4 H3B_4 109.5
H3A_4 C3_4 H3B_4 109.5
C2_4 C3_4 H3C_4 109.5
H3A_4 C3_4 H3C_4 109.5
H3B_4 C3_4 H3C_4 109.5
C2_4 C4_4 H4A_4 109.5
C2_4 C4_4 H4B_4 109.5
H4A_4 C4_4 H4B_4 109.5
C2_4 C4_4 H4C_4 109.5
H4A_4 C4_4 H4C_4 109.5
H4B_4 C4_4 H4C_4 109.5
C2_4 C5_4 C6_4 106.7(16)
C2_4 C5_4 H5A_4 110.4
C6_4 C5_4 H5A_4 110.4
C2_4 C5_4 H5B_4 110.4
C6_4 C5_4 H5B_4 110.4
H5A_4 C5_4 H5B_4 108.6
C1_4 C6_4 C8_4 120.1(18)
C1_4 C6_4 C7_4 105.6(16)
C8_4 C6_4 C7_4 107.5(16)
C1_4 C6_4 C5_4 101.5(15)
C8_4 C6_4 C5_4 108.8(16)
C7_4 C6_4 C5_4 113.3(17)
C6_4 C7_4 H7A_4 109.5
C6_4 C7_4 H7B_4 109.5
H7A_4 C7_4 H7B_4 109.5
C6_4 C7_4 H7C_4 109.5
H7A_4 C7_4 H7C_4 109.5
H7B_4 C7_4 H7C_4 109.5
C6_4 C8_4 H8A_4 109.5
C6_4 C8_4 H8B_4 109.5
H8A_4 C8_4 H8B_4 109.5
C6_4 C8_4 H8C_4 109.5
H8A_4 C8_4 H8C_4 109.5
H8B_4 C8_4 H8C_4 109.5
C17_4 C9_4 C10_4 123.0(19)
C17_4 C9_4 N1_4 121.5(19)
C10_4 C9_4 N1_4 115.4(18)
C14_4 C10_4 C9_4 117(2)
C14_4 C10_4 C11_4 117.4(19)
C9_4 C10_4 C11_4 125.5(18)
C12_4 C11_4 C10_4 115.5(18)
C12_4 C11_4 C13_4 109.2(17)
C10_4 C11_4 C13_4 112.6(16)
C12_4 C11_4 H11_4 106.3
C10_4 C11_4 H11_4 106.3
C13_4 C11_4 H11_4 106.3
C11_4 C12_4 H12A_4 109.5
C11_4 C12_4 H12B_4 109.5
H12A_4 C12_4 H12B_4 109.5
C11_4 C12_4 H12C_4 109.5
H12A_4 C12_4 H12C_4 109.5
H12B_4 C12_4 H12C_4 109.5
C11_4 C13_4 H13A_4 109.5
C11_4 C13_4 H13B_4 109.5
H13A_4 C13_4 H13B_4 109.5
C11_4 C13_4 H13C_4 109.5
H13A_4 C13_4 H13C_4 109.5
H13B_4 C13_4 H13C_4 109.5
C10_4 C14_4 C15_4 123(2)
C10_4 C14_4 H14_4 118.7
C15_4 C14_4 H14_4 118.7
C14_4 C15_4 C16_4 120(2)
C14_4 C15_4 H15_4 120.1
C16_4 C15_4 H15_4 120.1
C15_4 C16_4 C17_4 120(2)
C15_4 C16_4 H16_4 119.9
C17_4 C16_4 H16_4 119.9
C9_4 C17_4 C16_4 118(2)
C9_4 C17_4 C18_4 125.3(19)
C16_4 C17_4 C18_4 116.2(19)
C17_4 C18_4 C20_4 116.0(17)
C17_4 C18_4 C19_4 113.4(16)
C20_4 C18_4 C19_4 105.3(16)
C17_4 C18_4 H18_4 107.2
C20_4 C18_4 H18_4 107.2
C19_4 C18_4 H18_4 107.2
C18_4 C19_4 H19A_4 109.5
C18_4 C19_4 H19B_4 109.5
H19A_4 C19_4 H19B_4 109.5
C18_4 C19_4 H19C_4 109.5
H19A_4 C19_4 H19C_4 109.5
H19B_4 C19_4 H19C_4 109.5
C18_4 C20_4 H20A_4 109.5
C18_4 C20_4 H20B_4 109.5
H20A_4 C20_4 H20B_4 109.5
C18_4 C20_4 H20C_4 109.5
H20A_4 C20_4 H20C_4 109.5
H20B_4 C20_4 H20C_4 109.5
N2_4 C21_4 B1_4 173(2)
N3_4 C31_4 C36_4 106.4(17)
N3_4 C31_4 B2_4 129.0(19)
C36_4 C31_4 B2_4 124.5(18)
C35_4 C32_4 C33_4 114.5(18)
C35_4 C32_4 N3_4 104.2(16)
C33_4 C32_4 N3_4 112.5(16)
C35_4 C32_4 C34_4 110.2(17)
C33_4 C32_4 C34_4 105.0(16)
N3_4 C32_4 C34_4 110.5(16)
C32_4 C33_4 H33A_4 109.5
C32_4 C33_4 H33B_4 109.5
H33A_4 C33_4 H33B_4 109.5
C32_4 C33_4 H33C_4 109.5
H33A_4 C33_4 H33C_4 109.5
H33B_4 C33_4 H33C_4 109.5
C32_4 C34_4 H34A_4 109.5
C32_4 C34_4 H34B_4 109.5
H34A_4 C34_4 H34B_4 109.5
C32_4 C34_4 H34C_4 109.5
H34A_4 C34_4 H34C_4 109.5
H34B_4 C34_4 H34C_4 109.5
C32_4 C35_4 C36_4 103.7(16)
C32_4 C35_4 H35A_4 111.0
C36_4 C35_4 H35A_4 111.0
C32_4 C35_4 H35B_4 111.0
C36_4 C35_4 H35B_4 111.0
H35A_4 C35_4 H35B_4 109.0
C37_4 C36_4 C38_4 109.5(18)
C37_4 C36_4 C31_4 115.8(17)
C38_4 C36_4 C31_4 105.5(16)
C37_4 C36_4 C35_4 112.1(17)
C38_4 C36_4 C35_4 110.1(16)
C31_4 C36_4 C35_4 103.4(16)
C36_4 C37_4 H37A_4 109.5
C36_4 C37_4 H37B_4 109.5
H37A_4 C37_4 H37B_4 109.5
C36_4 C37_4 H37C_4 109.5
H37A_4 C37_4 H37C_4 109.5
H37B_4 C37_4 H37C_4 109.5
C36_4 C38_4 H38A_4 109.5
C36_4 C38_4 H38B_4 109.5
H38A_4 C38_4 H38B_4 109.5
C36_4 C38_4 H38C_4 109.5
H38A_4 C38_4 H38C_4 109.5
H38B_4 C38_4 H38C_4 109.5
C47_4 C39_4 C40_4 123(2)
C47_4 C39_4 N3_4 117(2)
C40_4 C39_4 N3_4 120(2)
C39_4 C40_4 C44_4 117(2)
C39_4 C40_4 C41_4 125(2)
C44_4 C40_4 C41_4 118(2)
C40_4 C41_4 C43_4 112.7(19)
C40_4 C41_4 C42_4 108.2(17)
C43_4 C41_4 C42_4 105.8(18)
C40_4 C41_4 H41_4 110.0
C43_4 C41_4 H41_4 110.0
C42_4 C41_4 H41_4 110.0
C41_4 C42_4 H42A_4 109.5
C41_4 C42_4 H42B_4 109.5
H42A_4 C42_4 H42B_4 109.5
C41_4 C42_4 H42C_4 109.5
H42A_4 C42_4 H42C_4 109.5
H42B_4 C42_4 H42C_4 109.5
C41_4 C43_4 H43A_4 109.5
C41_4 C43_4 H43B_4 109.5
H43A_4 C43_4 H43B_4 109.5
C41_4 C43_4 H43C_4 109.5
H43A_4 C43_4 H43C_4 109.5
H43B_4 C43_4 H43C_4 109.5
C45_4 C44_4 C40_4 118(2)
C45_4 C44_4 H44_4 121.0
C40_4 C44_4 H44_4 121.0
C49_4 C45_4 C44_4 124(2)
C49_4 C45_4 H45_4 117.9
C44_4 C45_4 H45_4 117.9
C48_4 C46_4 H46A_4 109.5
C48_4 C46_4 H46B_4 109.5
H46A_4 C46_4 H46B_4 109.5
C48_4 C46_4 H46C_4 109.5
H46A_4 C46_4 H46C_4 109.5
H46B_4 C46_4 H46C_4 109.5
C39_4 C47_4 C49_4 117(2)
C39_4 C47_4 C48_4 125(2)
C49_4 C47_4 C48_4 118(2)
C46_4 C48_4 C50_4 109.3(19)
C46_4 C48_4 C47_4 110.7(19)
C50_4 C48_4 C47_4 108.7(17)
C46_4 C48_4 H48_4 109.4
C50_4 C48_4 H48_4 109.4
C47_4 C48_4 H48_4 109.4
C45_4 C49_4 C47_4 121(2)
C45_4 C49_4 H49_4 119.7
C47_4 C49_4 H49_4 119.7
C48_4 C50_4 H50A_4 109.5
C48_4 C50_4 H50B_4 109.5
H50A_4 C50_4 H50B_4 109.5
C48_4 C50_4 H50C_4 109.5
H50A_4 C50_4 H50C_4 109.5
H50B_4 C50_4 H50C_4 109.5
N4_4 C51_4 B2_4 172(2)
C60_1 O1_1 C63_1 99.9(18)
O1_1 C60_1 C61_1 112(2)
O1_1 C60_1 H60A_1 109.1
C61_1 C60_1 H60A_1 109.1
O1_1 C60_1 H60B_1 109.1
C61_1 C60_1 H60B_1 109.1
H60A_1 C60_1 H60B_1 107.9
C62_1 C61_1 C60_1 100(2)
C62_1 C61_1 H61A_1 111.8
C60_1 C61_1 H61A_1 111.8
C62_1 C61_1 H61B_1 111.8
C60_1 C61_1 H61B_1 111.8
H61A_1 C61_1 H61B_1 109.5
C63_1 C62_1 C61_1 108(2)
C63_1 C62_1 H62A_1 110.2
C61_1 C62_1 H62A_1 110.2
C63_1 C62_1 H62B_1 110.2
C61_1 C62_1 H62B_1 110.2
H62A_1 C62_1 H62B_1 108.5
C62_1 C63_1 O1_1 107(2)
C62_1 C63_1 H63A_1 110.3
O1_1 C63_1 H63A_1 110.3
C62_1 C63_1 H63B_1 110.3
O1_1 C63_1 H63B_1 110.3
H63A_1 C63_1 H63B_1 108.5
C60_2 O1_2 C63_2 100.9(18)
O1_2 C60_2 C61_2 111(2)
O1_2 C60_2 H60A_2 109.5
C61_2 C60_2 H60A_2 109.5
O1_2 C60_2 H60B_2 109.5
C61_2 C60_2 H60B_2 109.5
H60A_2 C60_2 H60B_2 108.1
C62_2 C61_2 C60_2 101(2)
C62_2 C61_2 H61A_2 111.6
C60_2 C61_2 H61A_2 111.6
C62_2 C61_2 H61B_2 111.6
C60_2 C61_2 H61B_2 111.6
H61A_2 C61_2 H61B_2 109.4
C63_2 C62_2 C61_2 111(2)
C63_2 C62_2 H62A_2 109.4
C61_2 C62_2 H62A_2 109.4
C63_2 C62_2 H62B_2 109.4
C61_2 C62_2 H62B_2 109.4
H62A_2 C62_2 H62B_2 108.0
C62_2 C63_2 O1_2 110(2)
C62_2 C63_2 H63A_2 109.7
O1_2 C63_2 H63A_2 109.7
C62_2 C63_2 H63B_2 109.7
O1_2 C63_2 H63B_2 109.7
H63A_2 C63_2 H63B_2 108.2
C60_3 O1_3 C63_3 96.7(18)
O1_3 C60_3 C61_3 117(2)
O1_3 C60_3 H60A_3 108.1
C61_3 C60_3 H60A_3 108.1
O1_3 C60_3 H60B_3 108.1
C61_3 C60_3 H60B_3 108.1
H60A_3 C60_3 H60B_3 107.3
C62_3 C61_3 C60_3 100(2)
C62_3 C61_3 H61A_3 111.8
C60_3 C61_3 H61A_3 111.8
C62_3 C61_3 H61B_3 111.8
C60_3 C61_3 H61B_3 111.8
H61A_3 C61_3 H61B_3 109.5
C63_3 C62_3 C61_3 112(2)
C63_3 C62_3 H62A_3 109.1
C61_3 C62_3 H62A_3 109.1
C63_3 C62_3 H62B_3 109.1
C61_3 C62_3 H62B_3 109.1
H62A_3 C62_3 H62B_3 107.9
C62_3 C63_3 O1_3 113(2)
C62_3 C63_3 H63A_3 109.0
O1_3 C63_3 H63A_3 109.0
C62_3 C63_3 H63B_3 109.0
O1_3 C63_3 H63B_3 109.0
H63A_3 C63_3 H63B_3 107.8

loop_
_geom_bond_atom_site_label_1
_geom_bond_atom_site_label_2
_geom_bond_distance
B1_4 C1_4 1.60(3)
B1_4 C21_4 1.61(3)
B1_4 S4_4 1.90(2)
B1_4 S1_4 1.99(3)
B2_4 C51_4 1.58(3)
B2_4 C31_4 1.60(3)
B2_4 S2_4 1.94(3)
B2_4 S3_4 1.94(3)
S1_4 S2_4 2.040(8)
S3_4 S4_4 2.050(8)
N1_4 C1_4 1.29(2)
N1_4 C9_4 1.49(2)
N1_4 C2_4 1.54(2)
N2_4 C21_4 1.14(2)
N3_4 C31_4 1.31(2)
N3_4 C39_4 1.43(2)
N3_4 C32_4 1.53(2)
N4_4 C51_4 1.18(2)
C1_4 C6_4 1.54(3)
C2_4 C5_4 1.51(3)
C2_4 C3_4 1.52(3)
C2_4 C4_4 1.53(3)
C3_4 H3A_4 0.9800
C3_4 H3B_4 0.9800
C3_4 H3C_4 0.9800
C4_4 H4A_4 0.9800
C4_4 H4B_4 0.9800
C4_4 H4C_4 0.9800
C5_4 C6_4 1.58(3)
C5_4 H5A_4 0.9900
C5_4 H5B_4 0.9900
C6_4 C8_4 1.55(3)
C6_4 C7_4 1.57(3)
C7_4 H7A_4 0.9800
C7_4 H7B_4 0.9800
C7_4 H7C_4 0.9800
C8_4 H8A_4 0.9800
C8_4 H8B_4 0.9800
C8_4 H8C_4 0.9800
C9_4 C17_4 1.38(3)
C9_4 C10_4 1.44(3)
C10_4 C14_4 1.37(3)
C10_4 C11_4 1.51(3)
C11_4 C12_4 1.50(3)
C11_4 C13_4 1.56(3)
C11_4 H11_4 1.0000
C12_4 H12A_4 0.9800
C12_4 H12B_4 0.9800
C12_4 H12C_4 0.9800
C13_4 H13A_4 0.9800
C13_4 H13B_4 0.9800
C13_4 H13C_4 0.9800
C14_4 C15_4 1.39(3)
C14_4 H14_4 0.9500
C15_4 C16_4 1.40(3)
C15_4 H15_4 0.9500
C16_4 C17_4 1.42(3)
C16_4 H16_4 0.9500
C17_4 C18_4 1.43(3)
C18_4 C20_4 1.53(3)
C18_4 C19_4 1.57(2)
C18_4 H18_4 1.0000
C19_4 H19A_4 0.9800
C19_4 H19B_4 0.9800
C19_4 H19C_4 0.9800
C20_4 H20A_4 0.9800
C20_4 H20B_4 0.9800
C20_4 H20C_4 0.9800
C31_4 C36_4 1.57(3)
C32_4 C35_4 1.49(3)
C32_4 C33_4 1.50(3)
C32_4 C34_4 1.53(3)
C33_4 H33A_4 0.9800
C33_4 H33B_4 0.9800
C33_4 H33C_4 0.9800
C34_4 H34A_4 0.9800
C34_4 H34B_4 0.9800
C34_4 H34C_4 0.9800
C35_4 C36_4 1.59(3)
C35_4 H35A_4 0.9900
C35_4 H35B_4 0.9900
C36_4 C37_4 1.44(3)
C36_4 C38_4 1.57(3)
C37_4 H37A_4 0.9800
C37_4 H37B_4 0.9800
C37_4 H37C_4 0.9800
C38_4 H38A_4 0.9800
C38_4 H38B_4 0.9800
C38_4 H38C_4 0.9800
C39_4 C47_4 1.37(3)
C39_4 C40_4 1.40(3)
C40_4 C44_4 1.43(3)
C40_4 C41_4 1.48(3)
C41_4 C43_4 1.49(3)
C41_4 C42_4 1.59(3)
C41_4 H41_4 1.0000
C42_4 H42A_4 0.9800
C42_4 H42B_4 0.9800
C42_4 H42C_4 0.9800
C43_4 H43A_4 0.9800
C43_4 H43B_4 0.9800
C43_4 H43C_4 0.9800
C44_4 C45_4 1.40(3)
C44_4 H44_4 0.9500
C45_4 C49_4 1.26(3)
C45_4 H45_4 0.9500
C46_4 C48_4 1.49(3)
C46_4 H46A_4 0.9800
C46_4 H46B_4 0.9800
C46_4 H46C_4 0.9800
C47_4 C49_4 1.46(3)
C47_4 C48_4 1.56(3)
C48_4 C50_4 1.55(3)
C48_4 H48_4 1.0000
C49_4 H49_4 0.9500
C50_4 H50A_4 0.9800
C50_4 H50B_4 0.9800
C50_4 H50C_4 0.9800
O1_1 C60_1 1.46(2)
O1_1 C63_1 1.50(2)
C60_1 C61_1 1.46(3)
C60_1 H60A_1 0.9900
C60_1 H60B_1 0.9900
C61_1 C62_1 1.45(3)
C61_1 H61A_1 0.9900
C61_1 H61B_1 0.9900
C62_1 C63_1 1.37(3)
C62_1 H62A_1 0.9900
C62_1 H62B_1 0.9900
C63_1 H63A_1 0.9900
C63_1 H63B_1 0.9900
O1_2 C60_2 1.44(2)
O1_2 C63_2 1.48(2)
C60_2 C61_2 1.46(3)
C60_2 H60A_2 0.9900
C60_2 H60B_2 0.9900
C61_2 C62_2 1.44(3)
C61_2 H61A_2 0.9900
C61_2 H61B_2 0.9900
C62_2 C63_2 1.36(3)
C62_2 H62A_2 0.9900
C62_2 H62B_2 0.9900
C63_2 H63A_2 0.9900
C63_2 H63B_2 0.9900
O1_3 C60_3 1.46(2)
O1_3 C63_3 1.50(2)
C60_3 C61_3 1.47(3)
C60_3 H60A_3 0.9900
C60_3 H60B_3 0.9900
C61_3 C62_3 1.41(3)
C61_3 H61A_3 0.9900
C61_3 H61B_3 0.9900
C62_3 C63_3 1.37(3)
C62_3 H62A_3 0.9900
C62_3 H62B_3 0.9900
C63_3 H63A_3 0.9900
C63_3 H63B_3 0.9900

loop_
_geom_torsion_atom_site_label_1
_geom_torsion_atom_site_label_2
_geom_torsion_atom_site_label_3
_geom_torsion_atom_site_label_4
_geom_torsion
C9_4 N1_4 C1_4 C6_4 169.6(17)
C2_4 N1_4 C1_4 C6_4 -7(2)
C9_4 N1_4 C1_4 B1_4 -15(3)
C2_4 N1_4 C1_4 B1_4 169.3(19)
C21_4 B1_4 C1_4 N1_4 14(3)
S4_4 B1_4 C1_4 N1_4 143(2)
S1_4 B1_4 C1_4 N1_4 -97(2)
C21_4 B1_4 C1_4 C6_4 -170.3(19)
S4_4 B1_4 C1_4 C6_4 -41(3)
S1_4 B1_4 C1_4 C6_4 78(2)
C1_4 N1_4 C2_4 C5_4 -11(2)
C9_4 N1_4 C2_4 C5_4 173.1(17)
C1_4 N1_4 C2_4 C3_4 -124.7(19)
C9_4 N1_4 C2_4 C3_4 59(2)
C1_4 N1_4 C2_4 C4_4 115(2)
C9_4 N1_4 C2_4 C4_4 -61(2)
C3_4 C2_4 C5_4 C6_4 137.8(17)
C4_4 C2_4 C5_4 C6_4 -99(2)
N1_4 C2_4 C5_4 C6_4 22(2)
N1_4 C1_4 C6_4 C8_4 140.0(19)
B1_4 C1_4 C6_4 C8_4 -36(3)
N1_4 C1_4 C6_4 C7_4 -98.4(19)
B1_4 C1_4 C6_4 C7_4 85(2)
N1_4 C1_4 C6_4 C5_4 20(2)
B1_4 C1_4 C6_4 C5_4 -156.1(19)
C2_4 C5_4 C6_4 C1_4 -27(2)
C2_4 C5_4 C6_4 C8_4 -154.2(17)
C2_4 C5_4 C6_4 C7_4 86(2)
C1_4 N1_4 C9_4 C17_4 96(2)
C2_4 N1_4 C9_4 C17_4 -88(2)
C1_4 N1_4 C9_4 C10_4 -88(2)
C2_4 N1_4 C9_4 C10_4 88(2)
C17_4 C9_4 C10_4 C14_4 -3(3)
N1_4 C9_4 C10_4 C14_4 -179.2(17)
C17_4 C9_4 C10_4 C11_4 -175.5(19)
N1_4 C9_4 C10_4 C11_4 9(3)
C14_4 C10_4 C11_4 C12_4 -69(2)
C9_4 C10_4 C11_4 C12_4 102(2)
C14_4 C10_4 C11_4 C13_4 57(2)
C9_4 C10_4 C11_4 C13_4 -131(2)
C9_4 C10_4 C14_4 C15_4 1(3)
C11_4 C10_4 C14_4 C15_4 173.2(18)
C10_4 C14_4 C15_4 C16_4 2(3)
C14_4 C15_4 C16_4 C17_4 -1(3)
C10_4 C9_4 C17_4 C16_4 4(3)
N1_4 C9_4 C17_4 C16_4 179.5(16)
C10_4 C9_4 C17_4 C18_4 173.9(18)
N1_4 C9_4 C17_4 C18_4 -11(3)
C15_4 C16_4 C17_4 C9_4 -2(3)
C15_4 C16_4 C17_4 C18_4 -172.5(17)
C9_4 C17_4 C18_4 C20_4 -112(2)
C16_4 C17_4 C18_4 C20_4 58(2)
C9_4 C17_4 C18_4 C19_4 126(2)
C16_4 C17_4 C18_4 C19_4 -64(2)
C39_4 N3_4 C31_4 C36_4 171.0(18)
C32_4 N3_4 C31_4 C36_4 -7(2)
C39_4 N3_4 C31_4 B2_4 -13(3)
C32_4 N3_4 C31_4 B2_4 169(2)
C51_4 B2_4 C31_4 N3_4 19(3)
S2_4 B2_4 C31_4 N3_4 138(2)
S3_4 B2_4 C31_4 N3_4 -100(2)
C51_4 B2_4 C31_4 C36_4 -165.2(19)
S2_4 B2_4 C31_4 C36_4 -47(3)
S3_4 B2_4 C31_4 C36_4 75(2)
C31_4 N3_4 C32_4 C35_4 -10(2)
C39_4 N3_4 C32_4 C35_4 171.9(18)
C31_4 N3_4 C32_4 C33_4 115(2)
C39_4 N3_4 C32_4 C33_4 -64(2)
C31_4 N3_4 C32_4 C34_4 -128.3(19)
C39_4 N3_4 C32_4 C34_4 53(2)
C33_4 C32_4 C35_4 C36_4 -101.7(19)
N3_4 C32_4 C35_4 C36_4 22(2)
C34_4 C32_4 C35_4 C36_4 140.2(17)
N3_4 C31_4 C36_4 C37_4 143.4(19)
B2_4 C31_4 C36_4 C37_4 -33(3)
N3_4 C31_4 C36_4 C38_4 -95.3(19)
B2_4 C31_4 C36_4 C38_4 88(2)
N3_4 C31_4 C36_4 C35_4 20(2)
B2_4 C31_4 C36_4 C35_4 -156(2)
C32_4 C35_4 C36_4 C37_4 -151.3(18)
C32_4 C35_4 C36_4 C38_4 86.6(19)
C32_4 C35_4 C36_4 C31_4 -26(2)
C31_4 N3_4 C39_4 C47_4 -89(3)
C32_4 N3_4 C39_4 C47_4 89(2)
C31_4 N3_4 C39_4 C40_4 93(3)
C32_4 N3_4 C39_4 C40_4 -89(2)
C47_4 C39_4 C40_4 C44_4 -3(3)
N3_4 C39_4 C40_4 C44_4 175.4(18)
C47_4 C39_4 C40_4 C41_4 173(2)
N3_4 C39_4 C40_4 C41_4 -9(3)
C39_4 C40_4 C41_4 C43_4 126(2)
C44_4 C40_4 C41_4 C43_4 -58(3)
C39_4 C40_4 C41_4 C42_4 -117(2)
C44_4 C40_4 C41_4 C42_4 59(2)
C39_4 C40_4 C44_4 C45_4 1(3)
C41_4 C40_4 C44_4 C45_4 -175.2(18)
C40_4 C44_4 C45_4 C49_4 5(3)
C40_4 C39_4 C47_4 C49_4 -1(3)
N3_4 C39_4 C47_4 C49_4 -179.2(18)
C40_4 C39_4 C47_4 C48_4 -172(2)
N3_4 C39_4 C47_4 C48_4 10(3)
C39_4 C47_4 C48_4 C46_4 -133(2)
C49_4 C47_4 C48_4 C46_4 56(3)
C39_4 C47_4 C48_4 C50_4 107(2)
C49_4 C47_4 C48_4 C50_4 -64(3)
C44_4 C45_4 C49_4 C47_4 -9(4)
C39_4 C47_4 C49_4 C45_4 7(3)
C48_4 C47_4 C49_4 C45_4 179(2)
C63_1 O1_1 C60_1 C61_1 -2(4)
O1_1 C60_1 C61_1 C62_1 -18(5)
C60_1 C61_1 C62_1 C63_1 33(4)
C61_1 C62_1 C63_1 O1_1 -37(4)
C60_1 O1_1 C63_1 C62_1 24(4)
C63_2 O1_2 C60_2 C61_2 23(4)
O1_2 C60_2 C61_2 C62_2 -25(4)
C60_2 C61_2 C62_2 C63_2 17(5)
C61_2 C62_2 C63_2 O1_2 -4(5)
C60_2 O1_2 C63_2 C62_2 -12(5)
C63_3 O1_3 C60_3 C61_3 -11(4)
O1_3 C60_3 C61_3 C62_3 12(4)
C60_3 C61_3 C62_3 C63_3 -9(4)
C61_3 C62_3 C63_3 O1_3 3(5)
C60_3 O1_3 C63_3 C62_3 4(4)
